data_2016213
loop_
_publ_author_name
' Binoy K. Saha'

_publ_section_title
;
 Hexagonal packing of
 <i>cis</i>,<i>cis</i>-cyclohexane-1,3,5-tricarboxamide
;
_journal_coeditor_code SF3051
_journal_issue 10
_journal_name_full 'Acta Crystallographica Section C'
_journal_page_first o591
_journal_page_last o593
_journal_paper_doi 10.1107/S0108270107040048
_journal_volume 63
_journal_year 2007
_chemical_formula_iupac 'C9 H15 N3 O3'
_chemical_formula_moiety 'C9 H15 N3 O3'
_chemical_formula_sum 'C9 H15 N3 O3'
_chemical_formula_weight 213.24
_chemical_name_common cis,cis-cyclohexane-1,3,5-tricarboxamide
_chemical_name_systematic
;
cis,cis-cyclohexane-1,3,5-tricarboxamide
;
_space_group_IT_number 148
_symmetry_cell_setting hexagonal
_symmetry_space_group_name_Hall '-R 3'
_symmetry_space_group_name_H-M 'R -3 :H'
_atom_sites_solution_hydrogens geom
_atom_sites_solution_primary direct
_atom_sites_solution_secondary difmap
_audit_creation_method SHELXL-97
_cell_angle_alpha 90.00
_cell_angle_beta 90.00
_cell_angle_gamma 120.00
_cell_formula_units_Z 6
_cell_length_a 12.8094(8)
_cell_length_b 12.8094(8)
_cell_length_c 10.7854(13)
_cell_measurement_reflns_used 1281
_cell_measurement_temperature 100(2)
_cell_measurement_theta_max 25.90
_cell_measurement_theta_min 2.63
_cell_volume 1532.6(2)
_computing_cell_refinement 'SAINT (Bruker, 1997)'
_computing_data_collection 'SMART (Bruker, 1997)'
_computing_data_reduction 'SAINT (Bruker, 1997)'
_computing_molecular_graphics 'SHELXTL (Bruker, 2001)'
_computing_publication_material 'SHELXTL (Bruker, 2001)'
_computing_structure_refinement 'SHELXL97 (Sheldrick, 1997)'
_computing_structure_solution 'SHELXS97 (Sheldrick, 1997)'
_diffrn_ambient_temperature 100(2)
_diffrn_measured_fraction_theta_full 1.000
_diffrn_measured_fraction_theta_max 1.000
_diffrn_measurement_device_type 'Bruker SMART CCD area-detector'
_diffrn_measurement_method '\f and \w'
_diffrn_radiation_monochromator graphite
_diffrn_radiation_source 'fine-focus sealed tube'
_diffrn_radiation_type MoK\a
_diffrn_radiation_wavelength 0.71073
_diffrn_reflns_av_R_equivalents 0.0162
_diffrn_reflns_av_sigmaI/netI 0.0186
_diffrn_reflns_limit_h_max 15
_diffrn_reflns_limit_h_min -15
_diffrn_reflns_limit_k_max 15
_diffrn_reflns_limit_k_min -15
_diffrn_reflns_limit_l_max 7
_diffrn_reflns_limit_l_min -13
_diffrn_reflns_number 1881
_diffrn_reflns_theta_full 25.90
_diffrn_reflns_theta_max 25.90
_diffrn_reflns_theta_min 2.63
_exptl_absorpt_coefficient_mu 0.105
_exptl_absorpt_correction_T_max 0.9854
_exptl_absorpt_correction_T_min 0.9681
_exptl_absorpt_correction_type multi-scan
_exptl_absorpt_process_details '(SADABS; Sheldrick, 2003)'
_exptl_crystal_colour colourless
_exptl_crystal_density_diffrn 1.386
_exptl_crystal_density_method 'not measured'
_exptl_crystal_description block
_exptl_crystal_F_000 684
_exptl_crystal_size_max 0.20
_exptl_crystal_size_mid 0.20
_exptl_crystal_size_min 0.16
_refine_diff_density_max 0.245
_refine_diff_density_min -0.209
_refine_ls_extinction_method none
_refine_ls_goodness_of_fit_ref 1.100
_refine_ls_hydrogen_treatment refall
_refine_ls_matrix_type full
_refine_ls_number_parameters 66
_refine_ls_number_reflns 672
_refine_ls_number_restraints 0
_refine_ls_restrained_S_all 1.100
_refine_ls_R_factor_all 0.0389
_refine_ls_R_factor_gt 0.0345
_refine_ls_shift/su_max 0.000
_refine_ls_shift/su_mean 0.000
_refine_ls_structure_factor_coef Fsqd
_refine_ls_weighting_details 'calc w=1/[\s^2^(Fo^2^)+(0.06P)^2^+0.7155P] where P=(Fo^2^+2Fc^2^)/3'
_refine_ls_weighting_scheme calc
_refine_ls_wR_factor_gt 0.0949
_refine_ls_wR_factor_ref 0.0983
_reflns_number_gt 608
_reflns_number_total 672
_reflns_threshold_expression I>2\s(I)
_cod_data_source_file sf3051.cif
_cod_data_source_block II
_cod_original_sg_symbol_H-M R-3
_cod_database_code 2016213
_cod_database_fobs_code 2016213

loop_
_symmetry_equiv_pos_as_xyz
'x, y, z'
'-y, x-y, z'
'-x+y, -x, z'
'x+2/3, y+1/3, z+1/3'
'-y+2/3, x-y+1/3, z+1/3'
'-x+y+2/3, -x+1/3, z+1/3'
'x+1/3, y+2/3, z+2/3'
'-y+1/3, x-y+2/3, z+2/3'
'-x+y+1/3, -x+2/3, z+2/3'
'-x, -y, -z'
'y, -x+y, -z'
'x-y, x, -z'
'-x+2/3, -y+1/3, -z+1/3'
'y+2/3, -x+y+1/3, -z+1/3'
'x-y+2/3, x+1/3, -z+1/3'
'-x+1/3, -y+2/3, -z+2/3'
'y+1/3, -x+y+2/3, -z+2/3'
'x-y+1/3, x+2/3, -z+2/3'

loop_
_atom_site_type_symbol
_atom_site_label
_atom_site_fract_x
_atom_site_fract_y
_atom_site_fract_z
_atom_site_U_iso_or_equiv
_atom_site_adp_type
_atom_site_calc_flag
_atom_site_occupancy
O O1 0.50231(7) 0.03017(7) 0.20612(8) 0.0206(3) Uani d 1
N N1 0.37420(10) 0.03312(10) 0.06494(10) 0.0190(3) Uani d 1
C C1 0.48113(10) 0.08117(10) 0.11991(11) 0.0157(3) Uani d 1
C C3 0.70166(10) 0.24104(10) 0.11752(12) 0.0165(3) Uani d 1
C C2 0.57507(10) 0.20580(10) 0.07383(12) 0.0159(3) Uani d 1
H H1A 0.3123(15) -0.0347(16) 0.0958(15) 0.028(4) Uiso d 1
H H1B 0.3599(14) 0.0727(14) 0.0053(15) 0.026(4) Uiso d 1
H H3B 0.7230(12) 0.1817(12) 0.0852(12) 0.015(3) Uiso d 1
H H3A 0.7026(12) 0.2383(12) 0.2091(14) 0.019(4) Uiso d 1
H H2 0.5714(11) 0.2042(11) -0.0175(13) 0.014(3) Uiso d 1

loop_
_atom_site_aniso_label
_atom_site_aniso_U_11
_atom_site_aniso_U_22
_atom_site_aniso_U_33
_atom_site_aniso_U_12
_atom_site_aniso_U_13
_atom_site_aniso_U_23
O1 0.0170(5) 0.0201(5) 0.0252(5) 0.0097(4) 0.0018(3) 0.0056(4)
N1 0.0157(6) 0.0149(6) 0.0236(6) 0.0055(5) -0.0012(4) 0.0022(4)
C1 0.0157(6) 0.0154(6) 0.0180(6) 0.0093(5) 0.0023(5) -0.0016(4)
C3 0.0151(6) 0.0139(6) 0.0208(7) 0.0075(5) 0.0001(5) 0.0002(5)
C2 0.0156(6) 0.0149(6) 0.0171(6) 0.0076(5) -0.0001(4) 0.0004(5)

loop_
_atom_type_symbol
_atom_type_description
_atom_type_scat_dispersion_real
_atom_type_scat_dispersion_imag
_atom_type_scat_source
C C 0.0033 0.0016 'International Tables Vol C Tables 4.2.6.8 and 6.1.1.4'
H H 0.0000 0.0000 'International Tables Vol C Tables 4.2.6.8 and 6.1.1.4'
N N 0.0061 0.0033 'International Tables Vol C Tables 4.2.6.8 and 6.1.1.4'
O O 0.0106 0.0060 'International Tables Vol C Tables 4.2.6.8 and 6.1.1.4'

loop_
_geom_angle_atom_site_label_1
_geom_angle_atom_site_label_2
_geom_angle_atom_site_label_3
_geom_angle_site_symmetry_1
_geom_angle_site_symmetry_3
_geom_angle
C1 N1 H1A . . 119.4(10)
C1 N1 H1B . . 121.0(10)
H1A N1 H1B . . 118.9(13)
O1 C1 N1 . . 122.44(11)
O1 C1 C2 . . 121.97(10)
N1 C1 C2 . . 115.55(11)
C2 C3 C2 . 2_655 111.00(11)
C2 C3 H3B . . 108.9(8)
C2 C3 H3B 2_655 . 110.5(8)
C2 C3 H3A . . 109.2(8)
C2 C3 H3A 2_655 . 109.0(8)
H3B C3 H3A . . 108.2(11)
C1 C2 C3 . . 112.05(10)
C1 C2 C3 . 3_665 108.86(9)
C3 C2 C3 . 3_665 110.99(11)
C1 C2 H2 . . 107.4(7)
C3 C2 H2 . . 110.3(8)
C3 C2 H2 3_665 . 107.0(8)

loop_
_geom_bond_atom_site_label_1
_geom_bond_atom_site_label_2
_geom_bond_distance
O1 C1 1.2419(15)
N1 C1 1.3279(16)
N1 H1A 0.897(18)
N1 H1B 0.893(17)
C1 C2 1.5240(16)
C3 C2 1.5241(16)
C3 H3B 0.991(14)
C3 H3A 0.988(15)
C2 H2 0.986(14)

loop_
_geom_hbond_atom_site_label_D
_geom_hbond_atom_site_label_H
_geom_hbond_atom_site_label_A
_geom_hbond_site_symmetry_A
_geom_hbond_distance_DH
_geom_hbond_distance_HA
_geom_hbond_distance_DA
_geom_hbond_angle_DHA
N1 H1B O1 8_544 0.893(17) 1.975(18) 2.8615(14) 171.2(14)
N1 H1A O1 15_445 0.897(18) 2.030(18) 2.8834(14) 158.4(13)

loop_
_cod_related_entry_id
_cod_related_entry_database
_cod_related_entry_code
1 ChemSpider 310483
